data_4077492
loop_
_publ_author_name
'N\"uckel, Stefan'
'Burger, Peter'

_publ_section_title
;
 Transition Metal Complexes with Sterically Demanding Ligands.
 2.1Meisenheimer Complex Formation and Deprotonation Reactions of a
 Sterically Demanding Aromatic Diimine&#x2020;
;
_journal_issue 17
_journal_name_full Organometallics
_journal_page_first 3305
_journal_paper_doi 10.1021/om000084k
_journal_volume 19
_journal_year 2000
_chemical_compound_source synthesis
_chemical_formula_analytical 'C34 H42 Li2 N2 * 2 DME'
_chemical_formula_sum 'C42 H62 Li2 N2 O4'
_chemical_formula_weight 672.82
_chemical_melting_point ?
_space_group_IT_number 15
_symmetry_space_group_name_Hall '-I 2ya'
_symmetry_space_group_name_H-M 'I 1 2/a 1'
_atom_sites_solution_hydrogens 'geom (a) and diference Fourier map (b)'
_atom_sites_solution_primary direct
_atom_sites_solution_secondary difmap
_audit_creation_method SHELXL
_cell_angle_alpha 90.00
_cell_angle_beta 99.000(10)
_cell_angle_gamma 90.00
_cell_formula_units_Z 4
_cell_length_a 14.3560(10)
_cell_length_b 14.8880(10)
_cell_length_c 19.760(2)
_cell_measurement_reflns_used 5000
_cell_measurement_temperature 193(2)
_cell_measurement_theta_max n/a
_cell_measurement_theta_min n/a
_cell_volume 4171.4(6)
_computing_cell_refinement 'STOE IPDS Programm Package'
_computing_data_collection 'STOE IPDS Programm Package'
_computing_data_reduction 'STOE IPDS Programm Package'
_computing_molecular_graphics 'Schakal97 (Keller, 1997)'
_computing_publication_material 'SHELXL-93 (Sheldrick, 1993)'
_computing_structure_refinement 'SHELXL-93 (Sheldrick, 1993)'
_computing_structure_solution 'SHELXS-86 (Sheldrick, 1990)'
_diffrn_ambient_temperature 193(2)
_diffrn_measurement_device 'STOE IPDS'
_diffrn_measurement_method 'Image Plate'
_diffrn_radiation_monochromator graphite
_diffrn_radiation_source 'fine-focus sealed tube'
_diffrn_radiation_type MoK\a
_diffrn_radiation_wavelength 0.71073
_diffrn_reflns_av_R_equivalents 0.0231
_diffrn_reflns_av_sigmaI/netI 0.0455
_diffrn_reflns_limit_h_max 0
_diffrn_reflns_limit_h_min -17
_diffrn_reflns_limit_k_max 18
_diffrn_reflns_limit_k_min -18
_diffrn_reflns_limit_l_max 22
_diffrn_reflns_limit_l_min -21
_diffrn_reflns_number 7383
_diffrn_reflns_theta_max 25.87
_diffrn_reflns_theta_min 3.04
_diffrn_standards_decay_% n/a
_diffrn_standards_interval_count n/a
_diffrn_standards_interval_time n/a
_diffrn_standards_number n/a
_exptl_absorpt_coefficient_mu 0.067
_exptl_absorpt_correction_T_max n/a
_exptl_absorpt_correction_T_min n/a
_exptl_absorpt_correction_type n/a
_exptl_crystal_colour 'pale yellow'
_exptl_crystal_density_diffrn 1.071
_exptl_crystal_density_meas ?
_exptl_crystal_density_method n/a
_exptl_crystal_description plate
_exptl_crystal_F_000 1464
_exptl_crystal_size_max 0.3
_exptl_crystal_size_mid 0.2
_exptl_crystal_size_min 0.1
_refine_diff_density_max 0.204
_refine_diff_density_min -0.160
_refine_diff_density_rms 0.031
_refine_ls_extinction_coef n/a
_refine_ls_extinction_method none
_refine_ls_goodness_of_fit_all 1.068
_refine_ls_goodness_of_fit_obs 1.268
_refine_ls_hydrogen_treatment 'riding model (a), isotropic (b)'
_refine_ls_matrix_type full
_refine_ls_number_parameters 331
_refine_ls_number_reflns 3770
_refine_ls_number_restraints 0
_refine_ls_restrained_S_all 1.087
_refine_ls_restrained_S_obs 1.268
_refine_ls_R_factor_all 0.0895
_refine_ls_R_factor_obs 0.0631
_refine_ls_shift/esd_max 0.813
_refine_ls_shift/esd_mean 0.030
_refine_ls_structure_factor_coef Fsqd
_refine_ls_weighting_details 'w=1/[\s^2^(Fo^2^)+(0.0500P)^2^+4.9321P] where P=(Fo^2^+2Fc^2^)/3'
_refine_ls_weighting_scheme calc
_refine_ls_wR_factor_all 0.1657
_refine_ls_wR_factor_obs 0.1551
_reflns_number_observed 2528
_reflns_number_total 3771
_reflns_observed_criterion >2sigma(I)
_cod_data_source_file om000084k.cif
_cod_data_source_block Complex5
_cod_depositor_comments
;
The following automatic conversions were performed:

'_chemical_melting_point' value 'n/a' was changed to '?' - the value
is undefined or not given.

Automatic conversion script
Id: cif_fix_values 1715 2011-07-08 13:25:40Z adriana 

The following automatic conversions were performed:

'_exptl_crystal_density_meas' value 'n/a' was changed to '?' - the
value is perceived as not measured.

Automatic conversion script
Id: cif_fix_values 3008 2015-01-20 13:52:24Z robertas 

The following automatic conversions were performed:

'_refine_ls_weighting_scheme' value 'calc
w=1/[\s^2^(Fo^2^)+(0.0500P)^2^+4.9321P] where P=(Fo^2^+2Fc^2^)/3' was
changed to 'calc'. New tag '_refine_ls_weighting_details' was
created. The value of the new tag was set to
'w=1/[\s^2^(Fo^2^)+(0.0500P)^2^+4.9321P] where P=(Fo^2^+2Fc^2^)/3'.

Automatic conversion script
Id: cif_fix_values 3143 2015-03-26 13:38:13Z robertas 
;
_cod_original_sg_symbol_H-M I2/a
_cod_database_code 4077492

loop_
_symmetry_equiv_pos_as_xyz
'x, y, z'
'-x+1/2, y, -z'
'x+1/2, y+1/2, z+1/2'
'-x+1, y+1/2, -z+1/2'
'-x, -y, -z'
'x-1/2, -y, z'
'-x+1/2, -y+1/2, -z+1/2'
'x, -y+1/2, z+1/2'

loop_
_atom_site_aniso_label
_atom_site_aniso_U_11
_atom_site_aniso_U_22
_atom_site_aniso_U_33
_atom_site_aniso_U_23
_atom_site_aniso_U_13
_atom_site_aniso_U_12
N1 0.0492(12) 0.0505(12) 0.0321(13) 0.0078(9) 0.0096(9) 0.0143(9)
Li1 0.065(3) 0.086(3) 0.037(3) 0.014(2) 0.016(2) 0.017(3)
C1 0.0362(11) 0.0337(12) 0.0416(15) -0.0036(10) 0.0085(10) -0.0002(10)
C2 0.036(2) 0.031(2) 0.036(2) 0.000 0.0084(13) 0.000
C3 0.060(2) 0.0348(14) 0.066(2) -0.0081(12) -0.0044(13) -0.0062(12)
C4 0.086(3) 0.033(2) 0.085(4) 0.000 -0.013(3) 0.000
C5 0.0380(12) 0.0439(13) 0.037(2) -0.0035(10) 0.0057(10) -0.0015(10)
C6 0.067(2) 0.067(2) 0.043(2) -0.0139(14) 0.0008(13) 0.010(2)
C7 0.0487(14) 0.0459(14) 0.0268(14) 0.0034(10) 0.0082(10) 0.0096(11)
C8 0.0495(14) 0.055(2) 0.032(2) 0.0026(11) 0.0123(11) 0.0063(12)
C9 0.065(2) 0.0444(14) 0.038(2) 0.0071(11) 0.0168(12) 0.0011(12)
C10 0.065(2) 0.050(2) 0.043(2) 0.0122(12) 0.0061(12) 0.0176(13)
C11 0.050(2) 0.063(2) 0.058(2) 0.0135(14) -0.0028(13) 0.0061(13)
C12 0.0518(15) 0.050(2) 0.044(2) 0.0102(12) 0.0010(11) -0.0007(12)
C13 0.051(2) 0.083(2) 0.048(2) 0.014(2) 0.0132(13) -0.0019(15)
C14 0.074(4) 0.092(7) 0.081(6) -0.026(4) 0.015(4) -0.015(4)
C14A 0.049(6) 0.134(23) 0.083(13) -0.040(14) 0.003(6) -0.011(8)
C15 0.062(2) 0.116(3) 0.086(3) -0.016(2) 0.030(2) -0.011(2)
C16 0.059(2) 0.070(2) 0.084(3) 0.035(2) -0.006(2) -0.005(2)
C17 0.068(7) 0.061(6) 0.205(12) 0.020(6) 0.030(8) -0.016(5)
C18 0.076(6) 0.119(7) 0.126(11) 0.046(7) 0.048(6) 0.002(5)
C17A 0.095(11) 0.081(9) 0.105(9) 0.000(7) -0.012(9) -0.035(9)
C18A 0.136(15) 0.118(10) 0.105(12) 0.001(8) 0.052(11) -0.055(10)
O1 0.068(3) 0.058(5) 0.042(2) 0.004(3) 0.026(2) 0.005(3)
O2 0.073(3) 0.071(7) 0.038(4) 0.008(5) 0.016(2) 0.007(4)
C19 0.083(5) 0.072(4) 0.056(5) 0.002(3) 0.020(3) 0.019(4)
C20 0.071(5) 0.079(6) 0.044(4) 0.001(4) 0.027(3) 0.006(4)
C21 0.081(4) 0.074(6) 0.035(4) -0.001(4) 0.023(3) -0.002(4)
C22 0.067(4) 0.070(6) 0.060(5) 0.023(4) 0.020(3) -0.007(4)
O1A 0.100(13) 0.045(9) 0.066(7) 0.016(7) 0.038(8) 0.012(7)
O2A 0.061(7) 0.083(19) 0.062(16) 0.028(13) 0.024(9) 0.008(12)
C19A 0.161(33) 0.117(27) 0.158(25) 0.035(18) 0.062(22) 0.069(23)
C20A 0.123(20) 0.096(20) 0.084(15) 0.010(14) 0.068(14) 0.004(13)
C21A 0.163(21) 0.089(20) 0.043(17) 0.019(14) 0.011(14) 0.010(15)
C22A 0.164(27) 0.093(22) 0.229(40) 0.082(22) 0.031(23) 0.033(16)

loop_
_atom_site_label
_atom_site_type_symbol
_atom_site_fract_x
_atom_site_fract_y
_atom_site_fract_z
_atom_site_U_iso_or_equiv
_atom_site_thermal_displace_type
_atom_site_occupancy
_atom_site_calc_flag
_atom_site_refinement_flags
_atom_site_disorder_group
N1 N 0.58312(14) 0.24114(13) 0.42115(10) 0.0436(5) Uani 1 d . .
Li1 Li 0.5737(3) 0.2267(4) 0.5156(2) 0.0620(13) Uani 1 d . .
C1 C 0.6910(2) 0.11948(14) 0.44786(13) 0.0369(5) Uani 1 d . .
C2 C 0.7500 0.1645(2) 0.5000 0.0341(7) Uani 1 d S .
C3 C 0.6924(2) 0.0262(2) 0.4487(2) 0.0550(7) Uani 1 d . .
H3 H 0.6544(2) -0.0058(2) 0.4146(2) 0.066 Uiso 1 calc R .
C4 C 0.7500 -0.0190(3) 0.5000 0.0707(13) Uani 1 d S .
H4 H 0.7500 -0.0814(3) 0.5000 0.085 Uiso 1 calc SR .
C5 C 0.6288(2) 0.1726(2) 0.39407(13) 0.0396(6) Uani 1 d . .
C6 C 0.6263(2) 0.1489(2) 0.3277(2) 0.0596(8) Uani 1 d . .
H6 H 0.5827(20) 0.1824(19) 0.2899(16) 0.064(8) Uiso 1 d . .
H6A H 0.6687(19) 0.0982(19) 0.3160(14) 0.055(8) Uiso 1 d . .
C7 C 0.5346(2) 0.3037(2) 0.37387(12) 0.0402(6) Uani 1 d . .
C8 C 0.5834(2) 0.3752(2) 0.34838(13) 0.0450(6) Uani 1 d . .
C9 C 0.5332(2) 0.4386(2) 0.30536(13) 0.0482(6) Uani 1 d . .
H9 H 0.5655(2) 0.4855(2) 0.28841(13) 0.058 Uiso 1 calc R .
C10 C 0.4367(2) 0.4334(2) 0.28737(14) 0.0527(7) Uani 1 d . .
H10 H 0.4043(2) 0.4764(2) 0.25873(14) 0.063 Uiso 1 calc R .
C11 C 0.3890(2) 0.3641(2) 0.3121(2) 0.0583(8) Uani 1 d . .
H11 H 0.3238(2) 0.3610(2) 0.3002(2) 0.070 Uiso 1 calc R .
C12 C 0.4358(2) 0.2981(2) 0.35481(14) 0.0494(7) Uani 1 d . .
C13 C 0.6894(2) 0.3862(2) 0.3684(2) 0.0604(8) Uani 1 d . .
H13 H 0.7147(2) 0.3400(2) 0.4017(2) 0.073 Uiso 1 calc R 5
C14 C 0.7161(5) 0.4860(9) 0.3991(7) 0.082(3) Uani 0.67(3) d P 5
H14A H 0.6983(27) 0.5300(10) 0.3639(9) 0.123 Uiso 0.67(3) calc PR 5
H14B H 0.7828(7) 0.4895(13) 0.4145(21) 0.123 Uiso 0.67(3) calc PR 5
H14C H 0.6830(24) 0.4974(14) 0.4368(15) 0.123 Uiso 0.67(3) calc PR 5
C14A C 0.7135(9) 0.4343(29) 0.4256(15) 0.089(9) Uani 0.33(3) d P 6
H14D H 0.7802(14) 0.4294(65) 0.4405(34) 0.134 Uiso 0.33(3) calc PR 6
H14E H 0.6804(55) 0.4120(50) 0.4607(20) 0.134 Uiso 0.33(3) calc PR 6
H14F H 0.6971(66) 0.4961(30) 0.4165(19) 0.134 Uiso 0.33(3) calc PR 6
C15 C 0.7398(2) 0.3841(3) 0.3071(2) 0.0863(11) Uani 1 d . .
H15A H 0.7229(14) 0.4362(9) 0.2793(7) 0.130 Uiso 1 calc R .
H15B H 0.7219(14) 0.3310(9) 0.2807(8) 0.130 Uiso 1 calc R .
H15C H 0.8067(2) 0.3837(18) 0.3221(2) 0.130 Uiso 1 calc R .
C16 C 0.3802(2) 0.2215(2) 0.3802(2) 0.0729(10) Uani 1 d . .
H16 H 0.4288(2) 0.1802(2) 0.4023(2) 0.088 Uiso 1 calc R 2
C17 C 0.3666(9) 0.1482(10) 0.3264(10) 0.110(4) Uani 0.56(2) d P 7
H17A H 0.4258(12) 0.1192(31) 0.3246(26) 0.166 Uiso 0.56(2) calc PR 7
H17B H 0.3432(45) 0.1741(11) 0.2825(11) 0.166 Uiso 0.56(2) calc PR 7
H17C H 0.3220(36) 0.1050(24) 0.3380(20) 0.166 Uiso 0.56(2) calc PR 7
C18 C 0.2762(8) 0.2541(7) 0.3916(9) 0.104(5) Uani 0.56(2) d P 7
H18A H 0.2436(19) 0.2049(13) 0.4089(32) 0.155 Uiso 0.56(2) calc PR 7
H18B H 0.2414(17) 0.2739(40) 0.3488(11) 0.155 Uiso 0.56(2) calc PR 7
H18C H 0.2820(8) 0.3026(28) 0.4240(25) 0.155 Uiso 0.56(2) calc PR 7
C17A C 0.3241(14) 0.1659(13) 0.3243(9) 0.097(5) Uani 0.44(2) d P 2
H17D H 0.3615(24) 0.1548(46) 0.2889(21) 0.145 Uiso 0.44(2) calc PR 2
H17E H 0.2679(30) 0.1978(25) 0.3054(28) 0.145 Uiso 0.44(2) calc PR 2
H17F H 0.3073(48) 0.1098(24) 0.3430(12) 0.145 Uiso 0.44(2) calc PR 2
C18A C 0.3319(17) 0.2508(10) 0.4355(10) 0.116(7) Uani 0.44(2) d P 2
H18D H 0.2980(52) 0.3053(33) 0.4224(20) 0.174 Uiso 0.44(2) calc PR 2
H18E H 0.3772(18) 0.2615(58) 0.4758(16) 0.174 Uiso 0.44(2) calc PR 2
H18F H 0.2884(49) 0.2052(26) 0.4448(33) 0.174 Uiso 0.44(2) calc PR 2
O1 O 0.5470(7) 0.3312(8) 0.5716(5) 0.054(2) Uani 0.69(3) d P 3
O2 O 0.5381(14) 0.1569(10) 0.5912(10) 0.060(3) Uani 0.69(3) d P 3
C19 C 0.5137(9) 0.4114(10) 0.5434(6) 0.069(2) Uani 0.69(3) d P 3
H19A H 0.5451(22) 0.4255(18) 0.5052(14) 0.104 Uiso 0.69(3) calc PR 3
H19B H 0.5257(28) 0.4581(10) 0.5772(9) 0.104 Uiso 0.69(3) calc PR 3
H19C H 0.4471(10) 0.4068(12) 0.5280(20) 0.104 Uiso 0.69(3) calc PR 3
C20 C 0.5009(8) 0.3012(9) 0.6266(5) 0.062(2) Uani 0.69(3) d P 3
H20A H 0.4339(8) 0.2941(9) 0.6108(5) 0.075 Uiso 0.69(3) calc PR 3
H20B H 0.5094(8) 0.3448(9) 0.6635(5) 0.075 Uiso 0.69(3) calc PR 3
C21 C 0.5433(7) 0.2132(8) 0.6515(6) 0.062(2) Uani 0.69(3) d P 3
H21A H 0.6084(7) 0.2210(8) 0.6729(6) 0.074 Uiso 0.69(3) calc PR 3
H21B H 0.5082(7) 0.1865(8) 0.6845(6) 0.074 Uiso 0.69(3) calc PR 3
C22 C 0.5708(7) 0.0660(10) 0.6076(5) 0.065(3) Uani 0.69(3) d P 3
H22A H 0.5716(24) 0.0329(12) 0.5660(5) 0.097 Uiso 0.69(3) calc PR 3
H22B H 0.5291(15) 0.0370(12) 0.6343(16) 0.097 Uiso 0.69(3) calc PR 3
H22C H 0.6333(11) 0.0678(10) 0.6334(15) 0.097 Uiso 0.69(3) calc PR 3
O1A O 0.5265(22) 0.3015(16) 0.5692(13) 0.068(5) Uani 0.31(3) d P 4
O2A O 0.5367(29) 0.1300(26) 0.5828(26) 0.067(7) Uani 0.31(3) d P 4
C19A C 0.4836(36) 0.3944(32) 0.5425(22) 0.141(16) Uani 0.31(3) d P 4
H19D H 0.5175(87) 0.4172(65) 0.5080(65) 0.212 Uiso 0.31(3) calc PR 4
H19E H 0.4885(113) 0.4361(44) 0.5799(27) 0.212 Uiso 0.31(3) calc PR 4
H19F H 0.4184(50) 0.3866(36) 0.5233(84) 0.212 Uiso 0.31(3) calc PR 4
C20A C 0.4787(27) 0.2655(26) 0.6195(18) 0.095(8) Uani 0.31(3) d P 4
H20C H 0.4131(27) 0.2537(26) 0.6014(18) 0.114 Uiso 0.31(3) calc PR 4
H20D H 0.4821(27) 0.3053(26) 0.6587(18) 0.114 Uiso 0.31(3) calc PR 4
C21A C 0.5309(24) 0.1811(25) 0.6380(18) 0.099(10) Uani 0.31(3) d P 4
H21C H 0.5941(24) 0.1954(25) 0.6607(18) 0.119 Uiso 0.31(3) calc PR 4
H21D H 0.4995(24) 0.1475(25) 0.6699(18) 0.119 Uiso 0.31(3) calc PR 4
C22A C 0.5720(28) 0.0419(25) 0.6020(22) 0.162(20) Uani 0.31(3) d P 4
H22D H 0.5508(76) 0.0003(19) 0.5657(35) 0.243 Uiso 0.31(3) calc PR 4
H22E H 0.5491(73) 0.0233(54) 0.6430(42) 0.243 Uiso 0.31(3) calc PR 4
H22F H 0.6397(28) 0.0431(19) 0.6102(62) 0.243 Uiso 0.31(3) calc PR 4
H2 H 0.7536(44) 0.2327(22) 0.5051(58) 0.038(9) Uiso 0.50 d PR 4

loop_
_atom_type_symbol
_atom_type_description
_atom_type_scat_dispersion_real
_atom_type_scat_dispersion_imag
_atom_type_scat_source
C C 0.0033 0.0016 'International Tables Vol C Tables 4.2.6.8 and 6.1.1.4'
H H 0.0000 0.0000 'International Tables Vol C Tables 4.2.6.8 and 6.1.1.4'
Li Li -0.0003 0.0001 'International Tables Vol C Tables 4.2.6.8 and 6.1.1.4'
N N 0.0061 0.0033 'International Tables Vol C Tables 4.2.6.8 and 6.1.1.4'
O O 0.0106 0.0060 'International Tables Vol C Tables 4.2.6.8 and 6.1.1.4'

loop_
_geom_angle_atom_site_label_1
_geom_angle_atom_site_label_2
_geom_angle_atom_site_label_3
_geom_angle
_geom_angle_site_symmetry_1
_geom_angle_site_symmetry_3
C5 N1 C7 116.6(2) . .
C5 N1 Li1 114.3(2) . .
C7 N1 Li1 128.0(2) . .
O1A Li1 N1 128.1(8) . .
N1 Li1 O2 151.3(5) . .
N1 Li1 O1 120.6(4) . .
O2 Li1 O1 83.9(5) . .
O1A Li1 O2A 83.8(10) . .
N1 Li1 O2A 140.0(13) . .
O1A Li1 C21A 56.4(9) . .
N1 Li1 C21A 167.5(9) . .
O2A Li1 C21A 29.6(10) . .
O1A Li1 C20A 27.3(7) . .
N1 Li1 C20A 147.5(8) . .
O2A Li1 C20A 56.9(10) . .
C21A Li1 C20A 31.9(9) . .
O1A Li1 C2 137.1(11) . .
N1 Li1 C2 73.8(2) . .
O2 Li1 C2 105.2(6) . .
O1 Li1 C2 126.0(4) . .
O2A Li1 C2 99.7(11) . .
C21A Li1 C2 111.1(7) . .
C20A Li1 C2 137.6(9) . .
O1A Li1 C5 154.8(7) . .
N1 Li1 C5 26.79(11) . .
O2 Li1 C5 130.9(5) . .
O1 Li1 C5 145.2(4) . .
O2A Li1 C5 119.2(11) . .
C21A Li1 C5 148.1(8) . .
C20A Li1 C5 166.1(10) . .
C2 Li1 C5 54.02(10) . .
C3 C1 C2 117.7(2) . .
C3 C1 C5 122.7(2) . .
C2 C1 C5 119.6(2) . .
C1 C2 C1 122.7(3) . 2_656
C1 C2 Li1 122.64(13) . 2_656
C1 C2 Li1 77.46(15) 2_656 2_656
C1 C2 Li1 77.46(15) . .
C1 C2 Li1 122.64(13) 2_656 .
Li1 C2 Li1 140.7(3) 2_656 .
C4 C3 C1 120.2(3) . .
C3 C4 C3 121.6(4) 2_656 .
C6 C5 N1 129.3(2) . .
C6 C5 C1 118.1(2) . .
N1 C5 C1 112.6(2) . .
C6 C5 Li1 161.9(2) . .
N1 C5 Li1 38.92(15) . .
C1 C5 Li1 76.0(2) . .
C8 C7 C12 119.0(2) . .
C8 C7 N1 120.6(2) . .
C12 C7 N1 120.3(2) . .
C9 C8 C7 119.4(2) . .
C9 C8 C13 119.2(2) . .
C7 C8 C13 121.4(2) . .
C10 C9 C8 121.5(2) . .
C11 C10 C9 119.3(2) . .
C10 C11 C12 121.7(3) . .
C11 C12 C7 119.2(2) . .
C11 C12 C16 119.9(2) . .
C7 C12 C16 120.9(2) . .
C14A C13 C15 126.7(13) . .
C14A C13 C8 113.3(6) . .
C15 C13 C8 112.0(3) . .
C15 C13 C14 101.7(6) . .
C8 C13 C14 111.3(3) . .
C18A C16 C17A 117.0(8) . .
C18A C16 C12 111.1(5) . .
C17A C16 C12 114.6(8) . .
C17 C16 C12 109.0(6) . .
C17 C16 C18 107.1(6) . .
C12 C16 C18 111.4(4) . .
C19 O1 C20 114.1(9) . .
C19 O1 Li1 122.8(8) . .
C20 O1 Li1 109.4(6) . .
C21 O2 C22 112.4(15) . .
C21 O2 Li1 109.6(10) . .
C22 O2 Li1 123.6(11) . .
O1 C20 C21 108.1(9) . .
O2 C21 C20 105.7(11) . .
C20A O1A C19A 111.4(24) . .
C20A O1A Li1 117.9(13) . .
C19A O1A Li1 121.8(21) . .
C21A O2A C22A 111.5(39) . .
C21A O2A Li1 100.3(22) . .
C22A O2A Li1 133.3(27) . .
O1A C20A C21A 102.3(24) . .
O1A C20A Li1 34.8(10) . .
C21A C20A Li1 73.0(16) . .
O2A C21A C20A 112.0(29) . .
O2A C21A Li1 50.0(19) . .
C20A C21A Li1 75.0(16) . .

loop_
_geom_bond_atom_site_label_1
_geom_bond_atom_site_label_2
_geom_bond_distance
_geom_bond_site_symmetry_2
N1 C5 1.366(3) .
N1 C7 1.422(3) .
N1 Li1 1.904(5) .
Li1 O1A 1.74(2) .
Li1 O2 1.95(2) .
Li1 O1 1.981(12) .
Li1 O2A 2.08(4) .
Li1 C21A 2.67(3) .
Li1 C20A 2.70(3) .
Li1 C2 2.757(5) .
Li1 C5 2.763(5) .
C1 C3 1.389(3) .
C1 C2 1.398(3) .
C1 C5 1.502(3) .
C2 C1 1.398(3) 2_656
C2 Li1 2.757(5) 2_656
C3 C4 1.379(3) .
C4 C3 1.379(3) 2_656
C5 C6 1.353(4) .
C7 C8 1.410(3) .
C7 C12 1.411(3) .
C8 C9 1.394(4) .
C8 C13 1.520(4) .
C9 C10 1.377(4) .
C10 C11 1.370(4) .
C11 C12 1.397(4) .
C12 C16 1.522(4) .
C13 C14A 1.336(15) .
C13 C15 1.507(4) .
C13 C14 1.628(11) .
C16 C18A 1.450(13) .
C16 C17A 1.51(2) .
C16 C17 1.51(2) .
C16 C18 1.618(9) .
O1 C19 1.37(2) .
O1 C20 1.428(13) .
O2 C21 1.448(14) .
O2 C22 1.45(2) .
C20 C21 1.50(2) .
O1A C20A 1.40(3) .
O1A C19A 1.57(5) .
O2A C21A 1.34(3) .
O2A C22A 1.44(5) .
C20A C21A 1.48(4) .
